data_4069382
loop_
_publ_author_name
'Wong, Chun-Yuen'
'Lai, Lo-Ming'
'Leung, Hung-Fan'
'Wong, Sze-Ho'

_publ_section_title
;
 Ruthenium(II) Isocyanide Complexes Supported by
 Triazacyclononane/Trithiacyclononane and Aromatic Diimine: Structural,
 Spectroscopic, and Theoretical Studies
;
_journal_issue 12
_journal_name_full Organometallics
_journal_page_first 3537
_journal_paper_doi 10.1021/om9001654
_journal_volume 28
_journal_year 2009
_chemical_formula_moiety 'C18 H42 Cl3 N6 Ru2, F6 P'
_chemical_formula_sum 'C18 H42 Cl3 F6 N6 P Ru2'
_chemical_formula_weight 796.04
_chemical_name_systematic
; 
 ? 
;
_space_group_IT_number 13
_symmetry_cell_setting monoclinic
_symmetry_space_group_name_Hall '-P 2yc'
_symmetry_space_group_name_H-M 'P 1 2/c 1'
_atom_sites_solution_hydrogens geom
_atom_sites_solution_primary direct
_atom_sites_solution_secondary difmap
_audit_creation_method SHELXL-97
_cell_angle_alpha 90.00
_cell_angle_beta 90.00(3)
_cell_angle_gamma 90.00
_cell_formula_units_Z 4
_cell_length_a 15.141(3)
_cell_length_b 13.854(3)
_cell_length_c 13.565(3)
_cell_measurement_temperature 100(2)
_cell_volume 2845.4(10)
_computing_structure_refinement 'SHELXL-97 (Sheldrick, 1997)'
_computing_structure_solution 'SHELXS-97 (Sheldrick, 1990)'
_diffrn_ambient_temperature 100(2)
_diffrn_measured_fraction_theta_full 0.932
_diffrn_measured_fraction_theta_max 0.932
_diffrn_radiation_monochromator graphite
_diffrn_radiation_source 'fine-focus sealed tube'
_diffrn_radiation_type MoK\a
_diffrn_radiation_wavelength 0.71073
_diffrn_reflns_av_R_equivalents 0.0465
_diffrn_reflns_av_sigmaI/netI 0.0172
_diffrn_reflns_limit_h_max 19
_diffrn_reflns_limit_h_min -19
_diffrn_reflns_limit_k_max 18
_diffrn_reflns_limit_k_min -18
_diffrn_reflns_limit_l_max 17
_diffrn_reflns_limit_l_min -17
_diffrn_reflns_number 184635
_diffrn_reflns_theta_full 28.07
_diffrn_reflns_theta_max 28.07
_diffrn_reflns_theta_min 3.07
_exptl_absorpt_coefficient_mu 1.460
_exptl_absorpt_correction_type none
_exptl_crystal_density_diffrn 1.858
_exptl_crystal_density_method 'not measured'
_exptl_crystal_description cube
_exptl_crystal_F_000 1600
_exptl_crystal_size_max 0.2
_exptl_crystal_size_mid 0.2
_exptl_crystal_size_min 0.1
_refine_diff_density_max 1.217
_refine_diff_density_min -0.798
_refine_diff_density_rms 0.121
_refine_ls_extinction_method none
_refine_ls_goodness_of_fit_ref 1.056
_refine_ls_hydrogen_treatment constr
_refine_ls_matrix_type full
_refine_ls_number_parameters 419
_refine_ls_number_reflns 6444
_refine_ls_number_restraints 0
_refine_ls_restrained_S_all 1.056
_refine_ls_R_factor_all 0.0445
_refine_ls_R_factor_gt 0.0372
_refine_ls_shift/su_max 0.017
_refine_ls_shift/su_mean 0.001
_refine_ls_structure_factor_coef Fsqd
_refine_ls_weighting_details 'calc w=1/[\s^2^(Fo^2^)+(0.0162P)^2^+21.7244P] where P=(Fo^2^+2Fc^2^)/3'
_refine_ls_weighting_scheme calc
_refine_ls_wR_factor_gt 0.0846
_refine_ls_wR_factor_ref 0.0871
_reflns_number_gt 5646
_reflns_number_total 6444
_reflns_threshold_expression >2sigma(I)
_cod_data_source_file om9001654_si_002.cif
_cod_data_source_block Complex_5
_cod_original_sg_symbol_H-M P2/c
_cod_database_code 4069382

loop_
_symmetry_equiv_pos_as_xyz
'x, y, z'
'-x, y, -z+1/2'
'-x, -y, -z'
'x, -y, z-1/2'

loop_
_atom_site_label
_atom_site_type_symbol
_atom_site_fract_x
_atom_site_fract_y
_atom_site_fract_z
_atom_site_U_iso_or_equiv
_atom_site_adp_type
_atom_site_occupancy
_atom_site_symmetry_multiplicity
_atom_site_calc_flag
_atom_site_refinement_flags
_atom_site_disorder_assembly
_atom_site_disorder_group
Ru1 Ru 0.75000(2) 0.15192(2) 0.13937(2) 0.01046(8) Uani 1 1 d . D .
Ru2 Ru 0.75002(2) 0.30876(2) 0.31097(2) 0.01360(8) Uani 1 1 d . D .
Cl3 Cl 0.85659(8) 0.28042(9) 0.17767(8) 0.0324(3) Uani 1 1 d . . .
Cl2 Cl 0.64352(8) 0.28045(9) 0.17762(8) 0.0324(3) Uani 1 1 d . . .
Cl1 Cl 0.75002(8) 0.13107(7) 0.32037(7) 0.0228(2) Uani 1 1 d . . .
N3 N 0.8418(3) 0.0439(3) 0.1087(3) 0.0298(9) Uani 1 1 d . . .
N1 N 0.6582(3) 0.0439(3) 0.1084(3) 0.0293(9) Uani 1 1 d . . .
N2 N 0.7500(3) 0.1695(3) -0.0132(3) 0.0261(8) Uani 1 1 d . . .
N4 N 0.8429(3) 0.3312(3) 0.4238(3) 0.0251(8) Uani 1 1 d . . .
N6 N 0.6572(3) 0.3308(3) 0.4235(3) 0.0252(8) Uani 1 1 d . . .
P1 P 0.0000 0.72206(13) 0.2500 0.0282(4) Uani 1 2 d S . .
F1 F 0.1053(2) 0.7230(3) 0.2472(3) 0.0526(9) Uani 1 1 d . . .
F2 F -0.0044(3) 0.6413(4) 0.1687(4) 0.0885(18) Uani 1 1 d . . .
F3 F -0.0039(3) 0.8021(4) 0.1670(4) 0.0830(16) Uani 1 1 d . . .
P2 P 0.5000 0.72207(13) 0.2500 0.0282(4) Uani 1 2 d S . .
F5 F 0.5037(3) 0.8019(4) 0.1670(4) 0.0825(16) Uani 1 1 d . . .
F4 F 0.3947(2) 0.7228(3) 0.2475(3) 0.0531(9) Uani 1 1 d . . .
F6 F 0.5041(3) 0.6419(4) 0.1682(3) 0.0889(18) Uani 1 1 d . . .
C7 C 0.9179(3) 0.0423(4) 0.1760(4) 0.0365(13) Uani 1 1 d . . .
H7A H 0.8978 0.0306 0.2421 0.055 Uiso 1 1 calc R . .
H7B H 0.9478 0.1033 0.1734 0.055 Uiso 1 1 calc R . .
H7C H 0.9578 -0.0081 0.1566 0.055 Uiso 1 1 calc R . .
C1 C 0.5818(3) 0.0419(4) 0.1762(4) 0.0369(13) Uani 1 1 d . E .
H1A H 0.5492 0.1010 0.1701 0.055 Uiso 1 1 calc R . .
H1B H 0.6024 0.0350 0.2427 0.055 Uiso 1 1 calc R . .
H1C H 0.5443 -0.0116 0.1598 0.055 Uiso 1 1 calc R . .
C4 C 0.7501(5) 0.2712(3) -0.0462(3) 0.0424(14) Uani 1 1 d . E .
H4A H 0.7490 0.2734 -0.1170 0.064 Uiso 1 1 calc R . .
H4B H 0.8025 0.3027 -0.0226 0.064 Uiso 1 1 calc R . .
H4C H 0.6989 0.3035 -0.0206 0.064 Uiso 1 1 calc R . .
N5 N 0.7499(4) 0.4598(3) 0.3036(3) 0.0380(11) Uani 1 1 d . . .
C16 C 0.5821(3) 0.2639(5) 0.4222(5) 0.0533(19) Uani 1 1 d . D .
H16A H 0.6033 0.1988 0.4274 0.080 Uiso 1 1 calc R . .
H16B H 0.5500 0.2714 0.3616 0.080 Uiso 1 1 calc R . .
H16C H 0.5438 0.2777 0.4768 0.080 Uiso 1 1 calc R . .
C10 C 0.9179(3) 0.2637(6) 0.4225(5) 0.0547(19) Uani 1 1 d . D .
H10A H 0.9548 0.2752 0.4789 0.082 Uiso 1 1 calc R . .
H10B H 0.9516 0.2732 0.3634 0.082 Uiso 1 1 calc R . .
H10C H 0.8963 0.1986 0.4244 0.082 Uiso 1 1 calc R . .
C14 C 0.6697(5) 0.4923(5) 0.3548(7) 0.069(2) Uani 1 1 d . D .
H14A H 0.6800 0.5572 0.3792 0.083 Uiso 1 1 calc R A 1
H14B H 0.6222 0.4961 0.3069 0.083 Uiso 1 1 calc R A 1
C18 C 0.7962(4) 0.3206(7) 0.5167(4) 0.071(3) Uani 1 1 d . D .
H18A H 0.8266 0.2718 0.5551 0.085 Uiso 1 1 calc R B 1
H18B H 0.8014 0.3810 0.5523 0.085 Uiso 1 1 calc R B 1
C12 C 0.8304(5) 0.4927(5) 0.3546(6) 0.069(2) Uani 1 1 d . D .
H12A H 0.8779 0.4961 0.3068 0.083 Uiso 1 1 calc R C 1
H12B H 0.8202 0.5576 0.3789 0.083 Uiso 1 1 calc R C 1
C13 C 0.7502(10) 0.4981(5) 0.2025(4) 0.122(5) Uani 1 1 d . D .
H13A H 0.6976 0.4778 0.1690 0.182 Uiso 1 1 calc R . .
H13B H 0.8010 0.4742 0.1680 0.182 Uiso 1 1 calc R . .
H13C H 0.7522 0.5673 0.2046 0.182 Uiso 1 1 calc R . .
C11A C 0.8576(12) 0.4378(8) 0.4305(12) 0.039(4) Uani 0.53(3) 1 d P D 1
H11A H 0.8282 0.4608 0.4896 0.046 Uiso 0.53(3) 1 calc PR D 1
H11B H 0.9203 0.4486 0.4394 0.046 Uiso 0.53(3) 1 calc PR D 1
C11B C 0.8951(10) 0.4223(10) 0.3930(12) 0.032(4) Uani 0.47(3) 1 d P D 2
H11C H 0.9262 0.4491 0.4493 0.038 Uiso 0.47(3) 1 calc PR D 2
H11D H 0.9381 0.4063 0.3426 0.038 Uiso 0.47(3) 1 calc PR D 2
C15A C 0.6424(12) 0.4380(8) 0.4299(12) 0.042(4) Uani 0.56(3) 1 d P D 1
H15A H 0.5795 0.4489 0.4383 0.051 Uiso 0.56(3) 1 calc PR D 1
H15B H 0.6714 0.4611 0.4892 0.051 Uiso 0.56(3) 1 calc PR D 1
C15B C 0.6046(10) 0.4217(10) 0.3932(12) 0.031(4) Uani 0.44(3) 1 d P D 2
H15C H 0.5616 0.4058 0.3427 0.038 Uiso 0.44(3) 1 calc PR D 2
H15D H 0.5736 0.4483 0.4496 0.038 Uiso 0.44(3) 1 calc PR D 2
C17A C 0.7129(12) 0.2976(17) 0.5140(9) 0.023(4) Uani 0.48(4) 1 d P D 1
H17A H 0.6852 0.3235 0.5728 0.028 Uiso 0.48(4) 1 calc PR D 1
H17B H 0.7087 0.2278 0.5181 0.028 Uiso 0.48(4) 1 calc PR D 1
C17B C 0.6972(7) 0.3400(18) 0.5191(7) 0.020(3) Uani 0.52(4) 1 d P D 2
H17C H 0.6693 0.2949 0.5641 0.024 Uiso 0.52(4) 1 calc PR D 2
H17D H 0.6869 0.4047 0.5439 0.024 Uiso 0.52(4) 1 calc PR D 2
C2A C 0.6387(8) 0.0353(12) 0.0074(7) 0.029(3) Uani 0.52(2) 1 d P E 1
H2A H 0.5781 0.0142 -0.0015 0.034 Uiso 0.52(2) 1 calc PR E 1
H2B H 0.6775 -0.0116 -0.0232 0.034 Uiso 0.52(2) 1 calc PR E 1
C2B C 0.6156(7) 0.0884(12) 0.0070(7) 0.021(3) Uani 0.48(2) 1 d P E 2
H2C H 0.5756 0.0420 -0.0224 0.025 Uiso 0.48(2) 1 calc PR E 2
H2D H 0.5826 0.1466 0.0219 0.025 Uiso 0.48(2) 1 calc PR E 2
C3A C 0.6516(11) 0.1304(10) -0.0370(10) 0.034(3) Uani 0.52(2) 1 d P E 1
H3A H 0.6082 0.1752 -0.0111 0.041 Uiso 0.52(2) 1 calc PR E 1
H3B H 0.6433 0.1262 -0.1078 0.041 Uiso 0.52(2) 1 calc PR E 1
C3B C 0.6893(10) 0.1111(8) -0.0634(8) 0.019(3) Uani 0.48(2) 1 d P E 2
H3C H 0.7176 0.0520 -0.0852 0.023 Uiso 0.48(2) 1 calc PR E 2
H3D H 0.6664 0.1447 -0.1207 0.023 Uiso 0.48(2) 1 calc PR E 2
C5A C 0.8109(10) 0.1112(8) -0.0635(8) 0.021(3) Uani 0.49(2) 1 d P E 1
H5A H 0.8337 0.1450 -0.1208 0.025 Uiso 0.49(2) 1 calc PR E 1
H5B H 0.7827 0.0521 -0.0855 0.025 Uiso 0.49(2) 1 calc PR E 1
C5B C 0.8485(11) 0.1315(10) -0.0377(10) 0.030(3) Uani 0.51(2) 1 d P E 2
H5C H 0.8565 0.1274 -0.1085 0.037 Uiso 0.51(2) 1 calc PR E 2
H5D H 0.8917 0.1764 -0.0117 0.037 Uiso 0.51(2) 1 calc PR E 2
C6A C 0.8843(7) 0.0888(12) 0.0070(7) 0.023(3) Uani 0.49(2) 1 d P E 1
H6A H 0.9171 0.1471 0.0219 0.027 Uiso 0.49(2) 1 calc PR E 1
H6B H 0.9245 0.0425 -0.0224 0.027 Uiso 0.49(2) 1 calc PR E 1
C6B C 0.8616(8) 0.0347(12) 0.0074(7) 0.028(3) Uani 0.51(2) 1 d P E 2
H6C H 0.8228 -0.0123 -0.0232 0.033 Uiso 0.51(2) 1 calc PR E 2
H6D H 0.9222 0.0136 -0.0013 0.033 Uiso 0.51(2) 1 calc PR E 2
C8A C 0.8076(8) -0.0455(7) 0.0891(12) 0.022(3) Uani 0.49(2) 1 d P E 1
H8A H 0.8466 -0.0954 0.1139 0.027 Uiso 0.49(2) 1 calc PR E 1
H8B H 0.8004 -0.0544 0.0187 0.027 Uiso 0.49(2) 1 calc PR E 1
C8B C 0.7814(11) -0.0507(7) 0.1393(12) 0.031(3) Uani 0.51(2) 1 d P E 2
H8C H 0.8115 -0.1094 0.1197 0.037 Uiso 0.51(2) 1 calc PR E 2
H8D H 0.7734 -0.0523 0.2102 0.037 Uiso 0.51(2) 1 calc PR E 2
C9A C 0.7194(12) -0.0503(7) 0.1403(11) 0.027(4) Uani 0.49(2) 1 d P E 1
H9A H 0.7280 -0.0506 0.2111 0.033 Uiso 0.49(2) 1 calc PR E 1
H9B H 0.6893 -0.1095 0.1221 0.033 Uiso 0.49(2) 1 calc PR E 1
C9B C 0.6927(8) -0.0455(7) 0.0894(12) 0.026(3) Uani 0.51(2) 1 d P E 2
H9C H 0.6993 -0.0548 0.0189 0.031 Uiso 0.51(2) 1 calc PR E 2
H9D H 0.6539 -0.0953 0.1148 0.031 Uiso 0.51(2) 1 calc PR E 2

loop_
_atom_site_aniso_label
_atom_site_aniso_U_11
_atom_site_aniso_U_22
_atom_site_aniso_U_33
_atom_site_aniso_U_23
_atom_site_aniso_U_13
_atom_site_aniso_U_12
Ru1 0.01129(14) 0.01109(14) 0.00899(13) -0.00139(10) 0.00008(10) 0.00001(11)
Ru2 0.02166(16) 0.00984(14) 0.00931(14) -0.00072(11) -0.00005(11) 0.00011(12)
Cl3 0.0363(6) 0.0377(6) 0.0232(5) -0.0151(5) 0.0148(4) -0.0232(5)
Cl2 0.0366(6) 0.0381(6) 0.0225(5) -0.0159(5) -0.0152(5) 0.0233(5)
Cl1 0.0460(6) 0.0118(4) 0.0107(4) 0.0002(3) 0.0002(4) 0.0001(4)
N3 0.028(2) 0.038(2) 0.0229(19) -0.0159(17) -0.0135(16) 0.0180(18)
N1 0.026(2) 0.039(2) 0.0229(19) -0.0173(17) 0.0143(16) -0.0177(18)
N2 0.048(2) 0.0160(17) 0.0148(16) 0.0010(13) 0.0006(16) -0.0004(17)
N4 0.029(2) 0.026(2) 0.0201(18) -0.0094(15) -0.0045(15) -0.0014(16)
N6 0.031(2) 0.025(2) 0.0203(18) -0.0080(15) 0.0030(15) 0.0009(16)
P1 0.0291(9) 0.0306(9) 0.0248(8) 0.000 -0.0007(7) 0.000
F1 0.0306(17) 0.070(3) 0.057(2) 0.0075(18) 0.0005(15) 0.0118(17)
F2 0.088(3) 0.093(4) 0.084(3) -0.058(3) -0.043(3) 0.043(3)
F3 0.051(2) 0.091(4) 0.107(4) 0.068(3) -0.003(2) 0.001(2)
P2 0.0286(9) 0.0310(9) 0.0250(8) 0.000 0.0014(7) 0.000
F5 0.050(2) 0.092(4) 0.106(4) 0.068(3) 0.004(2) -0.002(2)
F4 0.0299(17) 0.073(3) 0.057(2) 0.0061(19) -0.0003(15) -0.0107(17)
F6 0.090(3) 0.096(4) 0.081(3) -0.057(3) 0.043(3) -0.045(3)
C7 0.025(2) 0.052(3) 0.033(3) -0.019(2) -0.014(2) 0.021(2)
C1 0.026(2) 0.053(3) 0.032(3) -0.018(2) 0.015(2) -0.023(2)
C4 0.092(5) 0.020(2) 0.014(2) 0.0029(18) 0.001(2) 0.001(3)
N5 0.087(4) 0.0127(17) 0.0142(18) 0.0023(14) 0.000(2) 0.000(2)
C16 0.022(3) 0.089(5) 0.050(3) -0.042(3) 0.016(2) -0.017(3)
C10 0.021(3) 0.092(5) 0.051(3) -0.044(4) -0.015(2) 0.019(3)
C14 0.074(5) 0.029(3) 0.103(6) 0.013(4) -0.001(4) 0.030(3)
C18 0.047(4) 0.152(8) 0.015(2) 0.010(3) 0.002(2) 0.060(5)
C12 0.076(5) 0.029(3) 0.103(6) 0.010(4) 0.003(4) -0.031(3)
C13 0.322(16) 0.023(3) 0.019(3) 0.013(2) 0.000(5) -0.003(6)
C11A 0.043(8) 0.035(6) 0.038(7) -0.019(5) 0.002(6) -0.019(5)
C11B 0.028(7) 0.042(7) 0.026(7) -0.018(5) 0.011(5) -0.023(5)
C15A 0.046(9) 0.036(6) 0.045(7) -0.023(5) -0.002(6) 0.025(5)
C15B 0.028(7) 0.038(7) 0.028(7) -0.016(5) -0.015(5) 0.019(5)
C17A 0.041(7) 0.013(7) 0.016(5) -0.006(5) 0.008(4) -0.005(6)
C17B 0.023(5) 0.024(8) 0.013(4) -0.008(4) 0.005(3) -0.001(5)
C2A 0.019(5) 0.041(8) 0.025(5) -0.012(5) -0.005(4) -0.003(5)
C2B 0.013(5) 0.032(8) 0.016(5) -0.009(4) -0.003(4) 0.004(5)
C3A 0.031(8) 0.049(7) 0.022(6) -0.012(5) -0.014(6) 0.010(6)
C3B 0.025(6) 0.021(5) 0.012(5) 0.000(4) -0.002(4) 0.003(4)
C5A 0.027(6) 0.023(5) 0.012(5) -0.001(4) 0.005(4) -0.003(4)
C5B 0.027(7) 0.042(7) 0.023(6) -0.011(5) 0.009(5) -0.010(6)
C6A 0.016(5) 0.035(8) 0.018(5) -0.009(5) 0.007(4) -0.002(5)
C6B 0.021(5) 0.039(8) 0.024(5) -0.014(5) 0.005(4) 0.006(5)
C8A 0.032(6) 0.017(4) 0.018(6) -0.003(4) -0.005(5) 0.009(4)
C8B 0.052(9) 0.014(4) 0.027(8) -0.002(4) -0.003(7) 0.004(5)
C9A 0.053(9) 0.009(4) 0.019(8) 0.002(4) 0.010(7) -0.002(5)
C9B 0.037(6) 0.022(5) 0.019(7) -0.002(4) 0.006(5) -0.009(4)

loop_
_atom_type_symbol
_atom_type_description
_atom_type_scat_dispersion_real
_atom_type_scat_dispersion_imag
_atom_type_scat_source
C C 0.0033 0.0016 'International Tables Vol C Tables 4.2.6.8 and 6.1.1.4'
H H 0.0000 0.0000 'International Tables Vol C Tables 4.2.6.8 and 6.1.1.4'
N N 0.0061 0.0033 'International Tables Vol C Tables 4.2.6.8 and 6.1.1.4'
F F 0.0171 0.0103 'International Tables Vol C Tables 4.2.6.8 and 6.1.1.4'
P P 0.1023 0.0942 'International Tables Vol C Tables 4.2.6.8 and 6.1.1.4'
Cl Cl 0.1484 0.1585 'International Tables Vol C Tables 4.2.6.8 and 6.1.1.4'
Ru Ru -1.2594 0.8363 'International Tables Vol C Tables 4.2.6.8 and 6.1.1.4'

loop_
_geom_angle_atom_site_label_1
_geom_angle_atom_site_label_2
_geom_angle_atom_site_label_3
_geom_angle
_geom_angle_site_symmetry_1
_geom_angle_site_symmetry_3
N2 Ru1 N3 83.45(16) . .
N2 Ru1 N1 83.30(16) . .
N3 Ru1 N1 83.61(17) . .
N2 Ru1 Cl2 97.16(11) . .
N3 Ru1 Cl2 179.04(11) . .
N1 Ru1 Cl2 97.19(12) . .
N2 Ru1 Cl3 97.20(11) . .
N3 Ru1 Cl3 97.17(13) . .
N1 Ru1 Cl3 179.11(11) . .
Cl2 Ru1 Cl3 82.03(5) . .
N2 Ru1 Cl1 179.98(16) . .
N3 Ru1 Cl1 96.57(11) . .
N1 Ru1 Cl1 96.70(11) . .
Cl2 Ru1 Cl1 82.82(4) . .
Cl3 Ru1 Cl1 82.80(4) . .
N2 Ru1 Ru2 130.25(10) . .
N3 Ru1 Ru2 129.50(10) . .
N1 Ru1 Ru2 129.58(10) . .
Cl2 Ru1 Ru2 49.56(3) . .
Cl3 Ru1 Ru2 49.56(3) . .
Cl1 Ru1 Ru2 49.74(2) . .
N5 Ru2 N6 83.59(17) . .
N5 Ru2 N4 83.56(17) . .
N6 Ru2 N4 84.06(15) . .
N5 Ru2 Cl2 97.11(13) . .
N6 Ru2 Cl2 96.86(11) . .
N4 Ru2 Cl2 178.92(11) . .
N5 Ru2 Cl3 97.20(13) . .
N6 Ru2 Cl3 178.80(11) . .
N4 Ru2 Cl3 96.92(11) . .
Cl2 Ru2 Cl3 82.16(4) . .
N5 Ru2 Cl1 179.76(13) . .
N6 Ru2 Cl1 96.20(11) . .
N4 Ru2 Cl1 96.32(11) . .
Cl2 Ru2 Cl1 83.02(4) . .
Cl3 Ru2 Cl1 83.01(4) . .
N5 Ru2 Ru1 130.30(11) . .
N6 Ru2 Ru1 129.16(11) . .
N4 Ru2 Ru1 129.31(11) . .
Cl2 Ru2 Ru1 49.63(3) . .
Cl3 Ru2 Ru1 49.65(3) . .
Cl1 Ru2 Ru1 49.94(2) . .
Ru2 Cl3 Ru1 80.79(4) . .
Ru2 Cl2 Ru1 80.81(4) . .
Ru2 Cl1 Ru1 80.32(3) . .
C8A N3 C6B 79.1(11) . .
C8A N3 C7 113.8(6) . .
C6B N3 C7 115.8(6) . .
C8A N3 C6A 109.1(9) . .
C6B N3 C6A 30.1(5) . .
C7 N3 C6A 102.7(5) . .
C8A N3 C8B 28.5(5) . .
C6B N3 C8B 107.0(10) . .
C7 N3 C8B 105.4(6) . .
C6A N3 C8B 136.7(8) . .
C8A N3 Ru1 115.9(6) . .
C6B N3 Ru1 113.6(5) . .
C7 N3 Ru1 114.1(3) . .
C6A N3 Ru1 99.0(5) . .
C8B N3 Ru1 98.7(6) . .
C9B N1 C2A 79.7(11) . .
C9B N1 C1 113.5(6) . .
C2A N1 C1 116.1(6) . .
C9B N1 C2B 109.4(9) . .
C2A N1 C2B 29.8(5) . .
C1 N1 C2B 102.8(5) . .
C9B N1 C9A 28.8(5) . .
C2A N1 C9A 107.8(10) . .
C1 N1 C9A 105.1(5) . .
C2B N1 C9A 137.3(8) . .
C9B N1 Ru1 115.6(5) . .
C2A N1 Ru1 113.4(5) . .
C1 N1 Ru1 114.2(3) . .
C2B N1 Ru1 99.3(5) . .
C9A N1 Ru1 98.0(6) . .
C3B N2 C5A 82.1(10) . .
C3B N2 C4 113.8(6) . .
C5A N2 C4 113.6(6) . .
C3B N2 C5B 108.5(10) . .
C5A N2 C5B 26.6(5) . .
C4 N2 C5B 104.3(6) . .
C3B N2 C3A 26.5(5) . .
C5A N2 C3A 108.4(10) . .
C4 N2 C3A 105.1(6) . .
C5B N2 C3A 134.4(9) . .
C3B N2 Ru1 114.5(5) . .
C5A N2 Ru1 114.6(5) . .
C4 N2 Ru1 114.4(3) . .
C5B N2 Ru1 99.6(6) . .
C3A N2 Ru1 99.2(6) . .
C18 N4 C10 108.8(5) . .
C18 N4 C11A 96.9(9) . .
C10 N4 C11A 120.9(8) . .
C18 N4 C11B 124.5(8) . .
C10 N4 C11B 96.9(8) . .
C11A N4 C11B 30.1(5) . .
C18 N4 Ru2 106.9(3) . .
C10 N4 Ru2 114.4(3) . .
C11A N4 Ru2 106.8(5) . .
C11B N4 Ru2 105.4(5) . .
C17B N6 C16 113.1(7) . .
C17B N6 C15A 85.6(13) . .
C16 N6 C15A 120.6(8) . .
C17B N6 C15B 112.6(12) . .
C16 N6 C15B 96.4(8) . .
C15A N6 C15B 30.0(5) . .
C17B N6 C17A 24.1(4) . .
C16 N6 C17A 104.0(6) . .
C15A N6 C17A 109.1(12) . .
C15B N6 C17A 136.8(12) . .
C17B N6 Ru2 112.8(5) . .
C16 N6 Ru2 114.8(3) . .
C15A N6 Ru2 106.6(5) . .
C15B N6 Ru2 105.7(5) . .
C17A N6 Ru2 99.7(8) . .
F2 P1 F2 89.3(4) . 2
F2 P1 F3 179.1(4) . 2
F2 P1 F3 89.9(3) 2 2
F2 P1 F3 89.9(3) . .
F2 P1 F3 179.1(4) 2 .
F3 P1 F3 91.0(5) 2 .
F2 P1 F1 91.8(2) . .
F2 P1 F1 88.9(2) 2 .
F3 P1 F1 88.5(2) 2 .
F3 P1 F1 90.8(2) . .
F2 P1 F1 88.9(2) . 2
F2 P1 F1 91.8(2) 2 2
F3 P1 F1 90.8(2) 2 2
F3 P1 F1 88.5(2) . 2
F1 P1 F1 179.0(3) . 2
F6 P2 F6 90.0(4) . 2_655
F6 P2 F5 179.4(4) . 2_655
F6 P2 F5 89.5(3) 2_655 2_655
F6 P2 F5 89.5(3) . .
F6 P2 F5 179.4(4) 2_655 .
F5 P2 F5 91.1(5) 2_655 .
F6 P2 F4 88.8(2) . 2_655
F6 P2 F4 91.7(2) 2_655 2_655
F5 P2 F4 90.9(2) 2_655 2_655
F5 P2 F4 88.6(2) . 2_655
F6 P2 F4 91.7(2) . .
F6 P2 F4 88.8(2) 2_655 .
F5 P2 F4 88.6(2) 2_655 .
F5 P2 F4 90.9(2) . .
F4 P2 F4 179.3(3) 2_655 .
C13 N5 C14 109.4(7) . .
C13 N5 C12 108.9(7) . .
C14 N5 C12 111.5(6) . .
C13 N5 Ru2 113.9(3) . .
C14 N5 Ru2 106.6(4) . .
C12 N5 Ru2 106.6(4) . .
C15A C14 N5 116.4(7) . .
C15A C14 C15B 32.1(6) . .
N5 C14 C15B 120.9(6) . .
C17A C18 N4 118.2(7) . .
C17A C18 C17B 24.5(5) . .
N4 C18 C17B 118.7(5) . .
C11A C12 N5 115.9(7) . .
C11A C12 C11B 32.2(6) . .
N5 C12 C11B 120.7(6) . .
C12 C11A N4 117.8(8) . .
C12 C11B N4 107.1(9) . .
C14 C15A N6 117.8(8) . .
C14 C15B N6 106.7(9) . .
C18 C17A N6 118.2(9) . .
N6 C17B C18 112.3(9) . .
N1 C2A C3A 107.3(11) . .
C3B C2B N1 108.7(9) . .
C2A C3A N2 110.0(10) . .
N2 C3B C2B 107.4(10) . .
N2 C5A C6A 107.2(10) . .
C6B C5B N2 109.4(10) . .
C5A C6A N3 108.9(9) . .
N3 C6B C5B 106.9(11) . .
N3 C8A C9A 106.7(10) . .
C9B C8B N3 110.0(9) . .
C8A C9A N1 109.9(8) . .
N1 C9B C8B 107.4(10) . .

loop_
_geom_bond_atom_site_label_1
_geom_bond_atom_site_label_2
_geom_bond_distance
_geom_bond_site_symmetry_2
Ru1 N2 2.083(4) .
Ru1 N3 2.084(4) .
Ru1 N1 2.085(4) .
Ru1 Cl2 2.4575(11) .
Ru1 Cl3 2.4584(11) .
Ru1 Cl1 2.4721(11) .
Ru1 Ru2 3.1842(6) .
Ru2 N5 2.095(4) .
Ru2 N6 2.097(4) .
Ru2 N4 2.101(4) .
Ru2 Cl2 2.4548(13) .
Ru2 Cl3 2.4550(13) .
Ru2 Cl1 2.4650(11) .
N3 C8A 1.367(11) .
N3 C6B 1.412(10) .
N3 C7 1.471(5) .
N3 C6A 1.645(12) .
N3 C8B 1.651(15) .
N1 C9B 1.369(11) .
N1 C2A 1.406(10) .
N1 C1 1.478(5) .
N1 C2B 1.639(13) .
N1 C9A 1.659(15) .
N2 C3B 1.401(11) .
N2 C5A 1.404(10) .
N2 C4 1.478(6) .
N2 C5B 1.617(14) .
N2 C3A 1.618(14) .
N4 C18 1.452(7) .
N4 C10 1.472(7) .
N4 C11A 1.496(11) .
N4 C11B 1.547(12) .
N6 C17B 1.437(10) .
N6 C16 1.468(7) .
N6 C15A 1.505(11) .
N6 C15B 1.546(12) .
N6 C17A 1.559(16) .
P1 F2 1.573(4) .
P1 F2 1.573(4) 2
P1 F3 1.581(4) 2
P1 F3 1.581(4) .
P1 F1 1.595(3) .
P1 F1 1.595(3) 2
P2 F6 1.572(4) .
P2 F6 1.572(4) 2_655
P2 F5 1.579(4) 2_655
P2 F5 1.579(4) .
P2 F4 1.594(3) 2_655
P2 F4 1.594(3) .
N5 C13 1.470(7) .
N5 C14 1.469(9) .
N5 C12 1.475(9) .
C14 C15A 1.333(14) .
C14 C15B 1.484(17) .
C18 C17A 1.302(16) .
C18 C17B 1.523(14) .
C12 C11A 1.344(14) .
C12 C11B 1.477(17) .
C2A C3A 1.46(2) .
C2B C3B 1.502(18) .
C5A C6A 1.499(18) .
C5B C6B 1.49(2) .
C8A C9A 1.506(18) .
C8B C9B 1.505(18) .
